data_7248827
loop_
_publ_author_name
'Xu, Zhe-Kun'
'Zhang, Jia-Mei'
'Wang, Zhong-Xia'

_publ_section_title
;
 Homochiral hybrid hexagonal antiperovskite crystals [R- and
 S-3-chloroquinuclidinium]3(CdCl3)(CdCl4)
;
_journal_issue 28
_journal_name_full CrystEngComm
_journal_page_first 3874
_journal_page_last 3879
_journal_paper_doi 10.1039/D4CE00504J
_journal_volume 26
_journal_year 2024
_chemical_absolute_configuration syn
_chemical_formula_moiety '3(C7 H13 Cl N), Cd1 Cl4, Cd1 Cl3'
_chemical_formula_sum 'C21 H39 Cd2 Cl10 N3'
_chemical_formula_weight 912.85
_space_group_crystal_system hexagonal
_space_group_IT_number 173
_space_group_name_Hall 'P 6c'
_space_group_name_H-M_alt 'P 63'
_atom_sites_solution_hydrogens geom
_atom_sites_solution_primary dual
_audit_creation_date 2024-05-15
_audit_creation_method
;
Olex2 1.3
(compiled 2020.11.12 svn.r5f609507 for OlexSys, GUI svn.r6226)
;
_audit_update_record
;
2024-05-18 deposited with the CCDC.	2024-06-12 downloaded from the CCDC.
;
_cell_angle_alpha 90
_cell_angle_beta 90
_cell_angle_gamma 120
_cell_formula_units_Z 2
_cell_length_a 16.71020(10)
_cell_length_b 16.71020(10)
_cell_length_c 6.81010(10)
_cell_measurement_reflns_used 4349
_cell_measurement_temperature 293(2)
_cell_measurement_theta_max 75.9840
_cell_measurement_theta_min 3.0440
_cell_volume 1646.82(3)
_computing_molecular_graphics 'Olex2 1.3 (Dolomanov et al., 2009)'
_computing_publication_material 'Olex2 1.3 (Dolomanov et al., 2009)'
_computing_structure_refinement 'SHELXL 2017/1 (Sheldrick, 2015)'
_computing_structure_solution 'SHELXT  (Sheldrick, 2015)'
_diffrn_ambient_temperature 293(2)
_diffrn_measured_fraction_theta_full 0.989
_diffrn_measured_fraction_theta_max 0.957
_diffrn_measurement_device_type 'multiwire proportional'
_diffrn_measurement_method 'phi and omega scans'
_diffrn_radiation_monochromator graphite
_diffrn_radiation_type CuK\a
_diffrn_radiation_wavelength 1.54178
_diffrn_reflns_av_R_equivalents 0.2053
_diffrn_reflns_av_unetI/netI 0.0983
_diffrn_reflns_Laue_measured_fraction_full 0.989
_diffrn_reflns_Laue_measured_fraction_max 0.957
_diffrn_reflns_limit_h_max 20
_diffrn_reflns_limit_h_min -19
_diffrn_reflns_limit_k_max 20
_diffrn_reflns_limit_k_min -20
_diffrn_reflns_limit_l_max 8
_diffrn_reflns_limit_l_min -3
_diffrn_reflns_number 4639
_diffrn_reflns_point_group_measured_fraction_full 0.678
_diffrn_reflns_point_group_measured_fraction_max 0.646
_diffrn_reflns_theta_full 67.679
_diffrn_reflns_theta_max 76.170
_diffrn_reflns_theta_min 3.054
_exptl_absorpt_coefficient_mu 17.954
_exptl_absorpt_correction_type none
_exptl_crystal_colour 'clear light colourless'
_exptl_crystal_colour_lustre clear
_exptl_crystal_colour_modifier light
_exptl_crystal_colour_primary colourless
_exptl_crystal_density_diffrn 1.841
_exptl_crystal_description needle
_exptl_crystal_F_000 904
_exptl_crystal_size_max 0.5
_exptl_crystal_size_mid 0.1
_exptl_crystal_size_min 0.1
_refine_diff_density_max 5.474
_refine_diff_density_min -4.447
_refine_diff_density_rms 0.484
_refine_ls_abs_structure_details
;
 Classical Flack method preferred over Parsons because s.u. lower.
;
_refine_ls_abs_structure_Flack 0.04(5)
_refine_ls_extinction_method none
_refine_ls_goodness_of_fit_ref 1.191
_refine_ls_hydrogen_treatment constr
_refine_ls_matrix_type full
_refine_ls_number_parameters 109
_refine_ls_number_reflns 1498
_refine_ls_number_restraints 25
_refine_ls_restrained_S_all 1.182
_refine_ls_R_factor_all 0.1148
_refine_ls_R_factor_gt 0.1135
_refine_ls_shift/su_max 0.001
_refine_ls_shift/su_mean 0.000
_refine_ls_structure_factor_coef Fsqd
_refine_ls_weighting_details 'w=1/[\s^2^(Fo^2^)+(0.2000P)^2^] where P=(Fo^2^+2Fc^2^)/3'
_refine_ls_weighting_scheme calc
_refine_ls_wR_factor_gt 0.2707
_refine_ls_wR_factor_ref 0.2733
_reflns_Friedel_coverage 0.243
_reflns_Friedel_fraction_full 0.305
_reflns_Friedel_fraction_max 0.277
_reflns_number_gt 1393
_reflns_number_total 1498
_reflns_threshold_expression 'I > 2\s(I)'
_cod_data_source_file d4ce00504j2.cif
_cod_data_source_block S-1
_cod_depositor_comments 'Adding full bibliography for 7248826--7248829.cif.'
_cod_database_code 7248827
_shelx_shelxl_version_number 2017/1
_shelx_space_group_comment
;
The symmetry employed for this shelxl refinement is uniquely defined
by the following loop, which should always be used as a source of
symmetry information in preference to the above space-group names.
They are only intended as comments.
;
_shelx_estimated_absorpt_t_max 0.267
_shelx_estimated_absorpt_t_min 0.040
_olex2_refinement_description
;
1. Fixed Uiso
 At 1.2 times of:
  All C(H) groups, All C(H,H) groups, All N(H) groups
2. Rigid bond restraints
 C7, C6, H6A, H6B, C3, H3A, H3B, N1, C5, C4, H7, C2, C1, H1, H5A, H5B, Cl4, H4,
  H2A, H2B, H1A, H1B
 with sigma for 1-2 distances of 0.01 and sigma for 1-3 distances of 0.01
3.a Ternary CH refined with riding coordinates:
 C4(H4), C7(H7), N1(H1)
3.b Secondary CH2 refined with riding coordinates:
 C6(H6A,H6B), C5(H5A,H5B), C2(H2A,H2B), C3(H3A,H3B), C1(H1A,H1B)
;
_olex2_submission_special_instructions 'No special instructions were received'

loop_
_space_group_symop_operation_xyz
'x, y, z'
'-y, x-y, z'
'-x+y, -x, z'
'-x, -y, z+1/2'
'y, -x+y, z+1/2'
'x-y, x, z+1/2'

loop_
_atom_site_label
_atom_site_type_symbol
_atom_site_fract_x
_atom_site_fract_y
_atom_site_fract_z
_atom_site_U_iso_or_equiv
_atom_site_adp_type
_atom_site_occupancy
_atom_site_site_symmetry_order
_atom_site_calc_flag
_atom_site_refinement_flags_posn
_atom_site_refinement_flags_adp
_atom_site_refinement_flags_occupancy
_atom_site_disorder_assembly
_atom_site_disorder_group
C6 C 0.3349(7) 0.2074(6) 0.2888(18) 0.040(2) Uani 1 1 d . U . . .
H6A H 0.275840 0.150650 0.282160 0.048 Uiso 1 1 calc R U . . .
H6B H 0.356527 0.216540 0.423557 0.048 Uiso 1 1 calc R U . . .
C5 C 0.2762(5) 0.2614(6) 0.020(2) 0.055(2) Uani 1 1 d . U . . .
H5A H 0.212667 0.212234 0.034884 0.066 Uiso 1 1 calc R U . . .
H5B H 0.275702 0.314528 -0.036402 0.066 Uiso 1 1 calc R U . . .
C2 C 0.3239(10) 0.2317(11) -0.110(2) 0.068(3) Uani 1 1 d . U . . .
H2A H 0.333350 0.262071 -0.236205 0.081 Uiso 1 1 calc R U . . .
H2B H 0.287080 0.165535 -0.130549 0.081 Uiso 1 1 calc R U . . .
Cl4 Cl 0.4836(3) 0.4101(2) 0.4143(6) 0.0881(11) Uani 1 1 d . U . . .
C3 C 0.4049(6) 0.2006(5) 0.1539(17) 0.0380(19) Uani 1 1 d . U . . .
H3A H 0.464002 0.224754 0.219967 0.046 Uiso 1 1 calc R U . . .
H3B H 0.382999 0.136666 0.118987 0.046 Uiso 1 1 calc R U . . .
C4 C 0.4149(5) 0.3720(4) 0.1979(16) 0.0285(17) Uani 1 1 d . U . . .
H4 H 0.403627 0.421560 0.155409 0.034 Uiso 1 1 calc R U . . .
C7 C 0.3242(5) 0.2875(5) 0.2236(17) 0.0328(17) Uani 1 1 d . U . . .
H7 H 0.286365 0.298458 0.317947 0.039 Uiso 1 1 calc R U . . .
C1 C 0.4705(5) 0.3575(5) 0.0343(19) 0.0395(19) Uani 1 1 d . U . . .
H1A H 0.477936 0.396326 -0.078071 0.047 Uiso 1 1 calc R U . . .
H1B H 0.531291 0.372913 0.081917 0.047 Uiso 1 1 calc R U . . .
N1 N 0.4149(5) 0.2551(5) -0.0226(16) 0.0396(17) Uani 1 1 d . U . . .
H1 H 0.450229 0.242492 -0.120410 0.048 Uiso 1 1 calc R U . . .
Cl3 Cl 0.51934(13) 0.20411(13) 0.6759(4) 0.0389(6) Uani 1 1 d . . . . .
Cd2 Cd 0.666667 0.333333 0.55278(15) 0.01957(18) Uani 1 3 d S T P . .
Cl2 Cl 0.666667 0.333333 0.1949(6) 0.0270(8) Uani 1 3 d S T P . .
Cd1 Cd 0.000000 0.000000 0.82791(17) 0.01354(17) Uani 1 3 d S T P . .
Cl1 Cl 0.12426(10) 0.11984(9) 0.5785(3) 0.0197(4) Uani 1 1 d . . . . .

loop_
_atom_site_aniso_label
_atom_site_aniso_U_11
_atom_site_aniso_U_22
_atom_site_aniso_U_33
_atom_site_aniso_U_23
_atom_site_aniso_U_13
_atom_site_aniso_U_12
C6 0.045(4) 0.021(3) 0.042(4) 0.006(3) 0.007(3) 0.007(2)
C5 0.027(2) 0.046(3) 0.094(5) -0.004(3) -0.031(3) 0.0206(17)
C2 0.079(4) 0.079(6) 0.025(3) -0.010(3) -0.022(3) 0.024(3)
Cl4 0.133(2) 0.0544(11) 0.0779(17) -0.0374(12) -0.0700(13) 0.0479(11)
C3 0.041(3) 0.026(2) 0.052(4) 0.003(3) 0.003(3) 0.0212(16)
C4 0.032(2) 0.021(2) 0.040(4) -0.004(2) -0.009(2) 0.0185(15)
C7 0.025(2) 0.028(2) 0.045(3) 0.005(3) 0.018(2) 0.0131(15)
C1 0.030(2) 0.028(2) 0.062(4) 0.012(3) 0.019(3) 0.0153(17)
N1 0.045(2) 0.036(2) 0.044(3) -0.001(2) 0.016(3) 0.0246(16)
Cl3 0.0249(7) 0.0210(6) 0.0586(13) -0.0041(8) 0.0229(7) 0.0022(5)
Cd2 0.01684(19) 0.01684(19) 0.0250(4) 0.000 0.000 0.00842(10)
Cl2 0.0320(10) 0.0320(10) 0.0169(13) 0.000 0.000 0.0160(5)
Cd1 0.01883(18) 0.01883(18) 0.0030(4) 0.000 0.000 0.00942(9)
Cl1 0.0162(5) 0.0174(5) 0.0151(7) -0.0028(7) 0.0012(7) 0.0006(4)

loop_
_atom_type_symbol
_atom_type_description
_atom_type_scat_dispersion_real
_atom_type_scat_dispersion_imag
_atom_type_scat_source
C C 0.0181 0.0091 'International Tables Vol C Tables 4.2.6.8 and 6.1.1.4'
H H 0.0000 0.0000 'International Tables Vol C Tables 4.2.6.8 and 6.1.1.4'
Cd Cd 0.1185 4.6533 'International Tables Vol C Tables 4.2.6.8 and 6.1.1.4'
Cl Cl 0.3639 0.7018 'International Tables Vol C Tables 4.2.6.8 and 6.1.1.4'
N N 0.0311 0.0180 'International Tables Vol C Tables 4.2.6.8 and 6.1.1.4'

loop_
_geom_angle_atom_site_label_1
_geom_angle_atom_site_label_2
_geom_angle_atom_site_label_3
_geom_angle
_geom_angle_site_symmetry_1
_geom_angle_site_symmetry_3
_geom_angle_publ_flag
H6A C6 H6B 108.3 . . ?
C3 C6 H6A 109.9 . . ?
C3 C6 H6B 109.9 . . ?
C7 C6 H6A 109.9 . . ?
C7 C6 H6B 109.9 . . ?
C7 C6 C3 108.9(8) . . ?
H5A C5 H5B 108.1 . . ?
C2 C5 H5A 109.6 . . ?
C2 C5 H5B 109.6 . . ?
C2 C5 C7 110.5(9) . . ?
C7 C5 H5A 109.6 . . ?
C7 C5 H5B 109.6 . . ?
C5 C2 H2A 109.8 . . ?
C5 C2 H2B 109.8 . . ?
C5 C2 N1 109.5(11) . . ?
H2A C2 H2B 108.2 . . ?
N1 C2 H2A 109.8 . . ?
N1 C2 H2B 109.8 . . ?
C6 C3 H3A 110.2 . . ?
C6 C3 H3B 110.2 . . ?
H3A C3 H3B 108.5 . . ?
N1 C3 C6 107.4(9) . . ?
N1 C3 H3A 110.2 . . ?
N1 C3 H3B 110.2 . . ?
Cl4 C4 H4 107.7 . . ?
C7 C4 Cl4 114.5(8) . . ?
C7 C4 H4 107.7 . . ?
C7 C4 C1 110.3(7) . . ?
C1 C4 Cl4 108.8(6) . . ?
C1 C4 H4 107.7 . . ?
C6 C7 C5 106.8(8) . . ?
C6 C7 H7 110.4 . . ?
C5 C7 H7 110.4 . . ?
C4 C7 C6 111.3(8) . . ?
C4 C7 C5 107.5(8) . . ?
C4 C7 H7 110.4 . . ?
C4 C1 H1A 110.5 . . ?
C4 C1 H1B 110.5 . . ?
H1A C1 H1B 108.7 . . ?
N1 C1 C4 106.3(6) . . ?
N1 C1 H1A 110.5 . . ?
N1 C1 H1B 110.5 . . ?
C2 N1 C1 111.2(10) . . ?
C2 N1 H1 108.5 . . ?
C3 N1 C2 112.3(8) . . ?
C3 N1 C1 107.6(9) . . ?
C3 N1 H1 108.5 . . ?
C1 N1 H1 108.5 . . ?
Cl3 Cd2 Cl3 109.11(7) 2_655 . ?
Cl3 Cd2 Cl3 109.11(7) 2_655 3_665 ?
Cl3 Cd2 Cl3 109.11(7) . 3_665 ?
Cl2 Cd2 Cl3 109.83(7) . . ?
Cl2 Cd2 Cl3 109.83(7) . 3_665 ?
Cl2 Cd2 Cl3 109.83(7) . 2_655 ?
Cd1 Cd1 Cd1 180.0 4_554 4 ?
Cl1 Cd1 Cd1 50.10(4) 5 4 ?
Cl1 Cd1 Cd1 50.10(4) 6 4 ?
Cl1 Cd1 Cd1 129.78(4) . 4 ?
Cl1 Cd1 Cd1 129.90(4) 5 4_554 ?
Cl1 Cd1 Cd1 129.90(4) 4 4_554 ?
Cl1 Cd1 Cd1 129.78(4) 2 4 ?
Cl1 Cd1 Cd1 50.10(4) 4 4 ?
Cl1 Cd1 Cd1 129.90(4) 6 4_554 ?
Cl1 Cd1 Cd1 129.78(4) 3 4 ?
Cl1 Cd1 Cd1 50.22(4) 3 4_554 ?
Cl1 Cd1 Cd1 50.22(4) . 4_554 ?
Cl1 Cd1 Cd1 50.22(4) 2 4_554 ?
Cl1 Cd1 Cl1 83.26(6) 5 4 ?
Cl1 Cd1 Cl1 179.87(8) 3 6 ?
Cl1 Cd1 Cl1 83.45(6) . 3 ?
Cl1 Cd1 Cl1 179.87(8) 2 5 ?
Cl1 Cd1 Cl1 96.64(2) 2 6 ?
Cl1 Cd1 Cl1 96.64(2) 2 4 ?
Cl1 Cd1 Cl1 83.26(6) 6 5 ?
Cl1 Cd1 Cl1 83.45(6) . 2 ?
Cl1 Cd1 Cl1 96.64(2) 3 4 ?
Cl1 Cd1 Cl1 179.87(8) . 4 ?
Cl1 Cd1 Cl1 83.26(6) 6 4 ?
Cl1 Cd1 Cl1 83.45(6) 3 2 ?
Cl1 Cd1 Cl1 96.64(2) . 5 ?
Cl1 Cd1 Cl1 96.64(2) 3 5 ?
Cl1 Cd1 Cl1 96.64(2) . 6 ?
Cd1 Cl1 Cd1 79.68(3) . 4_554 ?

loop_
_geom_bond_atom_site_label_1
_geom_bond_atom_site_label_2
_geom_bond_distance
_geom_bond_site_symmetry_2
_geom_bond_publ_flag
C6 H6A 0.9700 . ?
C6 H6B 0.9700 . ?
C6 C3 1.536(17) . ?
C6 C7 1.503(15) . ?
C5 H5A 0.9700 . ?
C5 H5B 0.9700 . ?
C5 C2 1.43(2) . ?
C5 C7 1.553(18) . ?
C2 H2A 0.9700 . ?
C2 H2B 0.9700 . ?
C2 N1 1.492(19) . ?
Cl4 C4 1.780(11) . ?
C3 H3A 0.9700 . ?
C3 H3B 0.9700 . ?
C3 N1 1.466(15) . ?
C4 H4 0.9800 . ?
C4 C7 1.477(9) . ?
C4 C1 1.546(15) . ?
C7 H7 0.9800 . ?
C1 H1A 0.9700 . ?
C1 H1B 0.9700 . ?
C1 N1 1.534(11) . ?
N1 H1 0.9800 . ?
Cl3 Cd2 2.4720(18) . ?
Cd2 Cl2 2.437(4) . ?
Cd1 Cd1 3.40506(4) 4 ?
Cd1 Cd1 3.40504(5) 4_554 ?
Cd1 Cl1 2.6599(18) 4 ?
Cd1 Cl1 2.6599(18) 6 ?
Cd1 Cl1 2.6550(18) 2 ?
Cd1 Cl1 2.6599(18) 5 ?
Cd1 Cl1 2.6550(18) . ?
Cd1 Cl1 2.6550(18) 3 ?

loop_
_geom_hbond_atom_site_label_D
_geom_hbond_atom_site_label_H
_geom_hbond_atom_site_label_A
_geom_hbond_distance_DH
_geom_hbond_distance_HA
_geom_hbond_distance_DA
_geom_hbond_angle_DHA
_geom_hbond_site_symmetry_A
_geom_hbond_publ_flag
C6 H6A Cl1 0.97 2.95 3.844(9) 154.5 5_554 yes
C5 H5A Cl1 0.97 3.16 3.888(9) 133.1 5_554 yes
C5 H5A Cl1 0.97 3.04 3.954(8) 157.4 6_554 yes
C2 H2B Cl1 0.97 3.16 3.923(14) 137.1 5_554 yes
C3 H3A Cl2 0.97 2.94 3.798(9) 148.0 . yes
C4 H4 Cl4 0.98 2.98 3.700(9) 131.5 4_664 yes
C4 H4 Cl3 0.98 2.70 3.599(9) 152.9 6_554 yes
C1 H1A Cl4 0.97 2.97 3.654(10) 128.9 4_664 yes
C1 H1B Cl2 0.97 2.76 3.664(10) 154.5 . yes
N1 H1 Cl3 0.98 2.10 3.078(10) 175.4 1_554 yes

loop_
_geom_torsion_atom_site_label_1
_geom_torsion_atom_site_label_2
_geom_torsion_atom_site_label_3
_geom_torsion_atom_site_label_4
_geom_torsion
_geom_torsion_site_symmetry_1
_geom_torsion_site_symmetry_2
_geom_torsion_site_symmetry_3
_geom_torsion_site_symmetry_4
_geom_torsion_publ_flag
C6 C3 N1 C2 -49.8(12) . . . . ?
C6 C3 N1 C1 73.0(8) . . . . ?
C5 C2 N1 C3 68.0(14) . . . . ?
C5 C2 N1 C1 -52.8(14) . . . . ?
C2 C5 C7 C6 -51.2(11) . . . . ?
C2 C5 C7 C4 68.3(11) . . . . ?
Cl4 C4 C7 C6 -60.4(11) . . . . ?
Cl4 C4 C7 C5 -177.0(7) . . . . ?
Cl4 C4 C1 N1 119.0(7) . . . . ?
C3 C6 C7 C5 67.7(9) . . . . ?
C3 C6 C7 C4 -49.4(12) . . . . ?
C4 C1 N1 C2 64.3(12) . . . . ?
C4 C1 N1 C3 -59.2(10) . . . . ?
C7 C6 C3 N1 -16.8(10) . . . . ?
C7 C5 C2 N1 -12.4(14) . . . . ?
C7 C4 C1 N1 -7.2(12) . . . . ?
C1 C4 C7 C6 62.6(12) . . . . ?
C1 C4 C7 C5 -54.0(11) . . . . ?
